data_7101899
loop_
_publ_author_name
'Bhatt, Prashant M.'
'Desiraju, Gautam R.'

_publ_section_title
;
 Tautomeric polymorphism in omeprazole
;
_journal_coden_ASTM CHCOFS
_journal_issue 20
_journal_name_full
;
 Chemical Communications (Cambridge, United Kingdom)
;
_journal_page_first 2057
_journal_page_last 2059
_journal_paper_doi 10.1039/b700506g
_journal_year 2007
_chemical_formula_moiety 'C17 H19 N3 O3 S'
_chemical_formula_sum 'C17 H19 N3 O3 S'
_chemical_formula_weight 345
_chemical_melting_point 156
_chemical_name_common
;
6-methoxy-2-((4-methoxy-3,5-dimethyl-2-
pyridinyl)methylsulfinyl) -1H-benzimidazole
;
_chemical_name_systematic
;
6-methoxy-2-{(4-methoxy-3,5-dimethyl-2-pyridinyl)methylsulfinyl}
-1H-benzimidazole
;
_space_group_IT_number 2
_symmetry_cell_setting triclinic
_symmetry_space_group_name_Hall '-P 1'
_symmetry_space_group_name_H-M 'P -1'
_atom_sites_solution_hydrogens geom
_atom_sites_solution_primary direct
_atom_sites_solution_secondary difmap
_cell_angle_alpha 89.929(2)
_cell_angle_beta 110.939(2)
_cell_angle_gamma 116.937(2)
_cell_formula_units_Z 2
_cell_length_a 9.6421(9)
_cell_length_b 10.3865(10)
_cell_length_c 10.1539(10)
_cell_measurement_reflns_used 2992
_cell_measurement_temperature 100(2)
_cell_measurement_theta_max 26.01
_cell_measurement_theta_min 2.19
_cell_volume 830.78(14)
_computing_cell_refinement 'Bruker SMART'
_computing_data_collection 'Bruker SMART'
_computing_data_reduction 'Bruker SAINT'
_computing_molecular_graphics 'Bruker SHELXTL'
_computing_publication_material 'Bruker SHELXTL'
_computing_structure_refinement 'SHELXL-97 (Sheldrick, 1997)'
_computing_structure_solution 'SHELXS-97 (Sheldrick, 1990)'
_diffrn_ambient_temperature 100(2)
_diffrn_measured_fraction_theta_full 0.997
_diffrn_measured_fraction_theta_max 0.997
_diffrn_measurement_device_type 'CCD area detector'
_diffrn_measurement_method 'phi and omega scans'
_diffrn_radiation_monochromator graphite
_diffrn_radiation_source 'fine-focus sealed tube'
_diffrn_radiation_type MoK\a
_diffrn_radiation_wavelength 0.71073
_diffrn_reflns_av_R_equivalents 0.0337
_diffrn_reflns_av_sigmaI/netI 0.0430
_diffrn_reflns_limit_h_max 11
_diffrn_reflns_limit_h_min -11
_diffrn_reflns_limit_k_max 12
_diffrn_reflns_limit_k_min -12
_diffrn_reflns_limit_l_max 12
_diffrn_reflns_limit_l_min -12
_diffrn_reflns_number 9197
_diffrn_reflns_theta_full 26.03
_diffrn_reflns_theta_max 26.03
_diffrn_reflns_theta_min 2.19
_exptl_absorpt_coefficient_mu 0.216
_exptl_absorpt_correction_type none
_exptl_crystal_colour colourless
_exptl_crystal_density_diffrn 1.381
_exptl_crystal_density_method 'not measured'
_exptl_crystal_description plate
_exptl_crystal_F_000 364
_exptl_crystal_size_max 0.21
_exptl_crystal_size_mid 0.19
_exptl_crystal_size_min 0.09
_refine_diff_density_max 0.578
_refine_diff_density_min -0.301
_refine_diff_density_rms 0.065
_refine_ls_extinction_method none
_refine_ls_goodness_of_fit_ref 1.106
_refine_ls_hydrogen_treatment mixed
_refine_ls_matrix_type full
_refine_ls_number_parameters 225
_refine_ls_number_reflns 3262
_refine_ls_number_restraints 0
_refine_ls_restrained_S_all 1.106
_refine_ls_R_factor_all 0.0690
_refine_ls_R_factor_gt 0.0566
_refine_ls_shift/su_max 0.000
_refine_ls_shift/su_mean 0.000
_refine_ls_structure_factor_coef Fsqd
_refine_ls_weighting_details 'calc w=1/[\s^2^(Fo^2^)+(0.0477P)^2^+0.8800P] where P=(Fo^2^+2Fc^2^)/3'
_refine_ls_weighting_scheme calc
_refine_ls_wR_factor_gt 0.1209
_refine_ls_wR_factor_ref 0.1268
_reflns_number_gt 2723
_reflns_number_total 3262
_reflns_threshold_expression >2sigma(I)
_cod_data_source_file b700506g.txt
_cod_data_source_block grd463_I
_cod_depositor_comments
;
The following automatic conversions were performed:
'_symmetry_cell_setting' value 'Triclinic' changed to 'triclinic'
according to '/home/saulius/struct/CIF-dictionaries/cif_core.dic'
dictionary named 'cif_core.dic' version 2.4.1 from 2010-06-29.

Automatic conversion script
Id: cif_fix_enum 1527 2010-12-29 10:47:43Z saulius 
;
_cod_original_sg_symbol_H-M P-1
_cod_database_code 7101899

loop_
_symmetry_equiv_pos_as_xyz
'x, y, z'
'-x, -y, -z'

loop_
_atom_site_label
_atom_site_type_symbol
_atom_site_fract_x
_atom_site_fract_y
_atom_site_fract_z
_atom_site_U_iso_or_equiv
_atom_site_adp_type
_atom_site_occupancy
_atom_site_symmetry_multiplicity
_atom_site_calc_flag
_atom_site_refinement_flags
N1 N 0.7323(3) 0.2409(2) 0.5668(2) 0.0177(5) Uani 1 1 d .
H1 H 0.696(4) 0.156(3) 0.520(3) 0.026(8) Uiso 1 1 d .
C2 C 0.6271(3) 0.2817(3) 0.5927(3) 0.0172(5) Uani 1 1 d .
N3 N 0.7018(3) 0.4171(2) 0.6622(2) 0.0190(5) Uani 1 1 d .
C3A C 0.8695(3) 0.4719(3) 0.6814(3) 0.0184(5) Uani 1 1 d .
C4 C 1.0078(3) 0.6137(3) 0.7423(3) 0.0214(6) Uani 1 1 d .
H4 H 0.9962 0.6878 0.7804 0.026 Uiso 1 1 calc R
C5 C 1.1607(3) 0.6392(3) 0.7435(3) 0.0219(6) Uani 1 1 d .
H5 H 1.2542 0.7325 0.7832 0.026 Uiso 1 1 calc R
C6 C 1.1802(3) 0.5274(3) 0.6860(3) 0.0204(6) Uani 1 1 d .
C7 C 1.0455(3) 0.3864(3) 0.6252(3) 0.0179(5) Uani 1 1 d .
H7 H 1.0576 0.3122 0.5880 0.021 Uiso 1 1 calc R
C7A C 0.8907(3) 0.3629(3) 0.6235(3) 0.0175(5) Uani 1 1 d .
C8 C 0.3477(3) 0.1222(3) 0.3533(3) 0.0215(6) Uani 1 1 d .
H8A H 0.3828 0.2122 0.3156 0.026 Uiso 1 1 calc R
H8B H 0.4045 0.0714 0.3358 0.026 Uiso 1 1 calc R
C9 C 0.1573(3) 0.0255(3) 0.2783(3) 0.0191(5) Uani 1 1 d .
C10 C 0.0841(3) -0.0851(3) 0.1588(3) 0.0202(6) Uani 1 1 d .
C11 C -0.0926(3) -0.1572(3) 0.0907(3) 0.0218(6) Uani 1 1 d .
C12 C -0.1897(3) -0.1223(3) 0.1421(3) 0.0244(6) Uani 1 1 d .
C13 C -0.1012(3) -0.0140(3) 0.2655(3) 0.0261(6) Uani 1 1 d .
H13 H -0.1637 0.0085 0.3038 0.031 Uiso 1 1 calc R
C14 C 0.1855(3) -0.1263(3) 0.1013(3) 0.0253(6) Uani 1 1 d .
H14A H 0.3032 -0.0536 0.1464 0.038 Uiso 1 1 calc R
H14B H 0.1458 -0.1310 -0.0007 0.038 Uiso 1 1 calc R
H14C H 0.1720 -0.2205 0.1217 0.038 Uiso 1 1 calc R
C15 C -0.3807(4) -0.1939(3) 0.0669(3) 0.0342(7) Uani 1 1 d .
H15A H -0.4309 -0.2906 0.0881 0.051 Uiso 1 1 calc R
H15B H -0.4127 -0.2013 -0.0350 0.051 Uiso 1 1 calc R
H15C H -0.4198 -0.1354 0.0998 0.051 Uiso 1 1 calc R
C16 C -0.2247(4) -0.4080(3) -0.0114(3) 0.0352(7) Uani 1 1 d .
H16A H -0.3085 -0.4355 0.0284 0.053 Uiso 1 1 calc R
H16B H -0.1287 -0.4146 0.0541 0.053 Uiso 1 1 calc R
H16C H -0.2726 -0.4732 -0.1013 0.053 Uiso 1 1 calc R
C17 C 1.3695(4) 0.4590(3) 0.6494(3) 0.0273(6) Uani 1 1 d .
H17A H 1.2988 0.4193 0.5492 0.041 Uiso 1 1 calc R
H17B H 1.3426 0.3820 0.7035 0.041 Uiso 1 1 calc R
H17C H 1.4866 0.5008 0.6639 0.041 Uiso 1 1 calc R
O1 O 1.3406(2) 0.5707(2) 0.6966(2) 0.0258(4) Uani 1 1 d .
O2 O 0.3853(2) 0.02482(19) 0.59810(19) 0.0213(4) Uani 1 1 d .
O3 O -0.1714(2) -0.2597(2) -0.03442(19) 0.0277(5) Uani 1 1 d .
N4 N 0.0678(3) 0.0599(2) 0.3326(2) 0.0236(5) Uani 1 1 d .
S1 S 0.40640(8) 0.16562(7) 0.54452(7) 0.01781(18) Uani 1 1 d .

loop_
_atom_site_aniso_label
_atom_site_aniso_U_11
_atom_site_aniso_U_22
_atom_site_aniso_U_33
_atom_site_aniso_U_23
_atom_site_aniso_U_13
_atom_site_aniso_U_12
N1 0.0149(11) 0.0141(11) 0.0198(11) -0.0013(9) 0.0054(9) 0.0046(9)
C2 0.0124(12) 0.0177(13) 0.0163(13) 0.0011(10) 0.0046(10) 0.0040(10)
N3 0.0135(11) 0.0186(11) 0.0182(11) -0.0026(9) 0.0033(9) 0.0047(9)
C3A 0.0177(13) 0.0218(13) 0.0127(12) 0.0014(10) 0.0037(11) 0.0088(11)
C4 0.0199(14) 0.0184(13) 0.0207(14) -0.0014(11) 0.0051(11) 0.0076(11)
C5 0.0171(13) 0.0167(13) 0.0214(14) 0.0006(11) 0.0025(11) 0.0039(11)
C6 0.0153(13) 0.0254(14) 0.0189(13) 0.0093(11) 0.0053(11) 0.0099(11)
C7 0.0187(13) 0.0214(13) 0.0141(12) 0.0041(10) 0.0054(11) 0.0111(11)
C7A 0.0180(13) 0.0189(13) 0.0132(12) 0.0046(10) 0.0052(10) 0.0079(11)
C8 0.0198(14) 0.0236(14) 0.0151(13) -0.0009(11) 0.0063(11) 0.0061(11)
C9 0.0187(13) 0.0180(13) 0.0179(13) 0.0054(10) 0.0064(11) 0.0075(11)
C10 0.0223(14) 0.0189(13) 0.0146(13) 0.0053(10) 0.0060(11) 0.0073(11)
C11 0.0238(14) 0.0178(13) 0.0143(13) 0.0058(11) 0.0045(11) 0.0050(11)
C12 0.0183(14) 0.0236(14) 0.0236(15) 0.0085(12) 0.0052(12) 0.0066(12)
C13 0.0206(14) 0.0272(15) 0.0292(15) 0.0062(12) 0.0102(12) 0.0104(12)
C14 0.0230(15) 0.0260(15) 0.0194(14) 0.0000(12) 0.0062(12) 0.0077(12)
C15 0.0203(15) 0.0374(17) 0.0321(17) 0.0089(14) 0.0049(13) 0.0082(13)
C16 0.0388(18) 0.0245(16) 0.0225(15) -0.0033(12) 0.0077(14) 0.0032(13)
C17 0.0247(15) 0.0306(16) 0.0355(17) 0.0095(13) 0.0151(13) 0.0181(13)
O1 0.0167(10) 0.0242(10) 0.0353(11) 0.0035(9) 0.0091(9) 0.0099(8)
O2 0.0198(10) 0.0192(9) 0.0223(10) 0.0009(8) 0.0093(8) 0.0068(8)
O3 0.0259(11) 0.0248(10) 0.0154(9) 0.0009(8) 0.0025(8) 0.0033(9)
N4 0.0183(12) 0.0234(12) 0.0253(12) 0.0032(10) 0.0081(10) 0.0076(10)
S1 0.0137(3) 0.0168(3) 0.0190(3) -0.0024(2) 0.0060(3) 0.0047(2)

loop_
_atom_type_symbol
_atom_type_description
_atom_type_scat_dispersion_real
_atom_type_scat_dispersion_imag
_atom_type_scat_source
C C 0.0033 0.0016 'International Tables Vol C Tables 4.2.6.8 and 6.1.1.4'
H H 0.0000 0.0000 'International Tables Vol C Tables 4.2.6.8 and 6.1.1.4'
N N 0.0061 0.0033 'International Tables Vol C Tables 4.2.6.8 and 6.1.1.4'
O O 0.0106 0.0060 'International Tables Vol C Tables 4.2.6.8 and 6.1.1.4'
S S 0.1246 0.1234 'International Tables Vol C Tables 4.2.6.8 and 6.1.1.4'

loop_
_geom_angle_atom_site_label_1
_geom_angle_atom_site_label_2
_geom_angle_atom_site_label_3
_geom_angle
C2 N1 C7A 105.7(2)
C2 N1 H1 122(2)
C7A N1 H1 132(2)
N3 C2 N1 114.8(2)
N3 C2 S1 119.99(18)
N1 C2 S1 125.19(19)
C2 N3 C3A 103.7(2)
N3 C3A C4 129.8(2)
N3 C3A C7A 110.3(2)
C4 C3A C7A 119.8(2)
C5 C4 C3A 117.6(2)
C5 C4 H4 121.2
C3A C4 H4 121.2
C4 C5 C6 121.8(2)
C4 C5 H5 119.1
C6 C5 H5 119.1
O1 C6 C7 123.9(2)
O1 C6 C5 114.4(2)
C7 C6 C5 121.7(2)
C6 C7 C7A 115.7(2)
C6 C7 H7 122.2
C7A C7 H7 122.2
N1 C7A C7 131.0(2)
N1 C7A C3A 105.6(2)
C7 C7A C3A 123.4(2)
C9 C8 S1 109.48(17)
C9 C8 H8A 109.8
S1 C8 H8A 109.8
C9 C8 H8B 109.8
S1 C8 H8B 109.8
H8A C8 H8B 108.2
N4 C9 C10 123.9(2)
N4 C9 C8 114.3(2)
C10 C9 C8 121.8(2)
C9 C10 C11 116.3(2)
C9 C10 C14 123.5(2)
C11 C10 C14 120.2(2)
O3 C11 C12 119.6(2)
O3 C11 C10 118.8(2)
C12 C11 C10 121.4(2)
C13 C12 C11 116.4(2)
C13 C12 C15 121.1(3)
C11 C12 C15 122.5(3)
N4 C13 C12 124.3(3)
N4 C13 H13 117.8
C12 C13 H13 117.8
C10 C14 H14A 109.5
C10 C14 H14B 109.5
H14A C14 H14B 109.5
C10 C14 H14C 109.5
H14A C14 H14C 109.5
H14B C14 H14C 109.5
C12 C15 H15A 109.5
C12 C15 H15B 109.5
H15A C15 H15B 109.5
C12 C15 H15C 109.5
H15A C15 H15C 109.5
H15B C15 H15C 109.5
O3 C16 H16A 109.5
O3 C16 H16B 109.5
H16A C16 H16B 109.5
O3 C16 H16C 109.5
H16A C16 H16C 109.5
H16B C16 H16C 109.5
O1 C17 H17A 109.5
O1 C17 H17B 109.5
H17A C17 H17B 109.5
O1 C17 H17C 109.5
H17A C17 H17C 109.5
H17B C17 H17C 109.5
C6 O1 C17 116.4(2)
C11 O3 C16 113.4(2)
C13 N4 C9 117.6(2)
O2 S1 C2 107.06(11)
O2 S1 C8 105.38(11)
C2 S1 C8 96.83(12)

loop_
_geom_bond_atom_site_label_1
_geom_bond_atom_site_label_2
_geom_bond_distance
N1 C2 1.363(3)
N1 C7A 1.375(3)
N1 H1 0.85(3)
C2 N3 1.310(3)
C2 S1 1.776(2)
N3 C3A 1.385(3)
C3A C4 1.401(4)
C3A C7A 1.402(3)
C4 C5 1.370(4)
C4 H4 0.9300
C5 C6 1.415(4)
C5 H5 0.9300
C6 O1 1.363(3)
C6 C7 1.385(4)
C7 C7A 1.392(3)
C7 H7 0.9300
C8 C9 1.513(4)
C8 S1 1.811(3)
C8 H8A 0.9700
C8 H8B 0.9700
C9 N4 1.341(3)
C9 C10 1.395(4)
C10 C11 1.395(4)
C10 C14 1.504(4)
C11 O3 1.381(3)
C11 C12 1.391(4)
C12 C13 1.390(4)
C12 C15 1.511(4)
C13 N4 1.335(3)
C13 H13 0.9300
C14 H14A 0.9600
C14 H14B 0.9600
C14 H14C 0.9600
C15 H15A 0.9600
C15 H15B 0.9600
C15 H15C 0.9600
C16 O3 1.435(3)
C16 H16A 0.9600
C16 H16B 0.9600
C16 H16C 0.9600
C17 O1 1.429(3)
C17 H17A 0.9600
C17 H17B 0.9600
C17 H17C 0.9600
O2 S1 1.5111(18)

loop_
_cod_related_entry_id
_cod_related_entry_database
_cod_related_entry_code
1 ChemSpider 4433
